data_4069372
loop_
_publ_author_name
'Jia, Wei-Guo'
'Han, Ying-Feng'
'Lin, Yue-Jian'
'Weng, Lin-Hong'
'Jin, Guo-Xin'

_publ_section_title
;
 Stepwise Formation of Half-Sandwich Iridium-Based Rectangles Containing
 2,5-Diarylamino-1,4-benzoquinone Derivatives Linkers
;
_journal_issue 12
_journal_name_full Organometallics
_journal_page_first 3459
_journal_paper_doi 10.1021/om900160t
_journal_volume 28
_journal_year 2009
_chemical_formula_sum 'C100 H92 Br4 Cl4 F12 Ir4 N8 O16 S4'
_chemical_formula_weight 3248.30
_chemical_name_systematic
; 
 ? 
;
_space_group_IT_number 61
_symmetry_space_group_name_Hall '-P 2ac 2ab'
_symmetry_space_group_name_H-M 'P b c a'
_atom_sites_solution_hydrogens geom
_atom_sites_solution_primary direct
_atom_sites_solution_secondary difmap
_audit_creation_method SHELXL-97
_cell_angle_alpha 90.00
_cell_angle_beta 90.00
_cell_angle_gamma 90.00
_cell_formula_units_Z 8
_cell_length_a 24.131(17)
_cell_length_b 31.70(2)
_cell_length_c 35.12(2)
_cell_measurement_temperature 293(2)
_cell_volume 26865(3)
_computing_structure_refinement 'SHELXL-97 (Sheldrick, 1997)'
_computing_structure_solution 'SHELXS-97 (Sheldrick, 1990)'
_diffrn_ambient_temperature 293(2)
_diffrn_measured_fraction_theta_full 1.000
_diffrn_measured_fraction_theta_max 1.000
_diffrn_radiation_monochromator graphite
_diffrn_radiation_source 'fine-focus sealed tube'
_diffrn_radiation_type MoK\a
_diffrn_radiation_wavelength 0.71073
_diffrn_reflns_av_R_equivalents 0.1265
_diffrn_reflns_av_sigmaI/netI 0.1433
_diffrn_reflns_limit_h_max 28
_diffrn_reflns_limit_h_min -28
_diffrn_reflns_limit_k_max 37
_diffrn_reflns_limit_k_min -26
_diffrn_reflns_limit_l_max 35
_diffrn_reflns_limit_l_min -41
_diffrn_reflns_number 108513
_diffrn_reflns_theta_full 25.01
_diffrn_reflns_theta_max 25.01
_diffrn_reflns_theta_min 1.21
_exptl_absorpt_coefficient_mu 5.353
_exptl_absorpt_correction_T_max 0.6166
_exptl_absorpt_correction_T_min 0.5006
_exptl_crystal_density_diffrn 1.607
_exptl_crystal_density_method 'not measured'
_exptl_crystal_F_000 12512
_exptl_crystal_size_max 0.15
_exptl_crystal_size_mid 0.12
_exptl_crystal_size_min 0.10
_refine_diff_density_max 2.278
_refine_diff_density_min -1.161
_refine_diff_density_rms 0.211
_refine_ls_extinction_method none
_refine_ls_goodness_of_fit_ref 0.872
_refine_ls_hydrogen_treatment mixed
_refine_ls_matrix_type full
_refine_ls_number_parameters 1334
_refine_ls_number_reflns 23678
_refine_ls_number_restraints 33
_refine_ls_restrained_S_all 0.873
_refine_ls_R_factor_all 0.1720
_refine_ls_R_factor_gt 0.0807
_refine_ls_shift/su_max 0.001
_refine_ls_shift/su_mean 0.000
_refine_ls_structure_factor_coef Fsqd
_refine_ls_weighting_details 'calc w=1/[\s^2^(Fo^2^)+(0.1107P)^2^+0.0000P] where P=(Fo^2^+2Fc^2^)/3'
_refine_ls_weighting_scheme calc
_refine_ls_wR_factor_gt 0.1795
_refine_ls_wR_factor_ref 0.2109
_reflns_number_gt 10195
_reflns_number_total 23678
_reflns_threshold_expression >2sigma(I)
_cod_data_source_file om900160t_si_002.cif
_cod_data_source_block Complex_4b
_cod_original_cell_volume 26860(32)
_cod_database_code 4069372

loop_
_symmetry_equiv_pos_as_xyz
'x, y, z'
'-x+1/2, -y, z+1/2'
'-x, y+1/2, -z+1/2'
'x+1/2, -y+1/2, -z'
'-x, -y, -z'
'x-1/2, y, -z-1/2'
'x, -y-1/2, z-1/2'
'-x-1/2, y-1/2, z'

loop_
_atom_site_label
_atom_site_type_symbol
_atom_site_fract_x
_atom_site_fract_y
_atom_site_fract_z
_atom_site_U_iso_or_equiv
_atom_site_adp_type
_atom_site_occupancy
_atom_site_symmetry_multiplicity
_atom_site_calc_flag
_atom_site_refinement_flags
Ir1 Ir -0.06639(3) 0.30119(2) 0.703456(16) 0.0625(2) Uani 1 1 d .
Ir2 Ir -0.25580(3) 0.09079(2) 0.692535(19) 0.0738(2) Uani 1 1 d .
Ir3 Ir 0.26355(2) 0.148729(19) 0.522384(17) 0.05686(19) Uani 1 1 d .
Ir4 Ir 0.10872(3) -0.07409(2) 0.555577(19) 0.0733(2) Uani 1 1 d .
N1 N -0.0850(5) 0.2451(4) 0.7344(3) 0.063(3) Uani 1 1 d .
N2 N -0.2401(5) 0.1468(4) 0.6619(3) 0.061(3) Uani 1 1 d .
N3 N 0.2064(4) 0.1077(4) 0.4954(3) 0.047(3) Uani 1 1 d .
N4 N 0.1713(5) -0.0353(4) 0.5803(3) 0.057(3) Uani 1 1 d .
N5 N -0.0060(5) 0.2649(4) 0.6713(3) 0.056(3) Uani 1 1 d .
N6 N 0.1968(4) 0.1715(4) 0.5570(3) 0.049(3) Uani 1 1 d .
N7 N -0.1838(5) 0.0618(4) 0.6663(3) 0.068(4) Uani 1 1 d .
N8 N 0.0476(5) -0.0366(4) 0.5846(4) 0.060(3) Uani 1 1 d .
O1 O -0.1248(3) 0.2684(3) 0.6710(2) 0.049(2) Uani 1 1 d .
O2 O -0.1956(4) 0.1216(3) 0.7252(3) 0.071(3) Uani 1 1 d .
O3 O 0.2595(3) 0.0979(3) 0.5597(2) 0.053(2) Uani 1 1 d .
O4 O 0.1135(4) -0.0225(3) 0.5180(2) 0.060(3) Uani 1 1 d .
O5 O 0.0537(7) 0.7941(5) 0.4556(3) 0.142(6) Uani 1 1 d .
O6 O -0.0071(6) 0.7817(5) 0.5124(5) 0.154(6) Uani 1 1 d .
O7 O 0.0950(8) 0.7720(6) 0.5129(6) 0.201(9) Uani 1 1 d .
O8 O 0.4505(9) 0.0578(5) 0.2146(5) 0.187(8) Uani 1 1 d .
O9 O 0.4070(11) -0.0109(6) 0.2149(5) 0.221(10) Uani 1 1 d .
O10 O 0.3799(8) 0.0446(7) 0.2610(7) 0.215(10) Uani 1 1 d .
O11 O 0.2814(8) 1.0190(7) 0.4870(6) 0.214(10) Uani 1 1 d .
O12 O 0.2683(7) 0.9645(7) 0.4408(5) 0.181(8) Uani 1 1 d .
O13 O 0.2726(12) 0.9455(9) 0.5050(7) 0.293(16) Uani 1 1 d .
O14 O 0.2064(9) 0.2716(7) 0.2056(7) 0.200(8) Uiso 1 1 d .
O15 O 0.2244(9) 0.2906(7) 0.2663(6) 0.202(8) Uiso 1 1 d .
O16 O 0.2543(16) 0.2308(15) 0.2359(15) 0.48(4) Uiso 1 1 d D
Br1 Br -0.00210(13) 0.23569(10) 0.89725(6) 0.1613(12) Uani 1 1 d .
Br2 Br -0.38548(10) 0.21473(14) 0.53515(7) 0.1873(16) Uani 1 1 d .
Br3 Br 0.1447(2) 0.11564(16) 0.32812(8) 0.268(2) Uani 1 1 d .
Br4 Br 0.31041(17) -0.09301(12) 0.71389(9) 0.2112(17) Uani 1 1 d .
Cl1 Cl -0.1062(2) 0.15203(14) 0.77026(12) 0.0955(15) Uani 1 1 d .
Cl2 Cl -0.1894(2) 0.22648(17) 0.61503(11) 0.0999(17) Uani 1 1 d .
Cl3 Cl 0.2501(2) 0.03695(15) 0.61856(12) 0.0922(15) Uani 1 1 d .
Cl4 Cl 0.10552(17) 0.04813(15) 0.46997(11) 0.0823(13) Uani 1 1 d .
F1 F 0.0346(6) 0.6948(4) 0.5092(4) 0.161(6) Uani 1 1 d .
F2 F -0.0145(5) 0.7145(4) 0.4626(4) 0.134(4) Uani 1 1 d .
F3 F 0.0738(7) 0.7080(5) 0.4538(4) 0.185(7) Uani 1 1 d .
F4 F 0.4509(8) -0.0233(6) 0.2915(5) 0.211(8) Uani 1 1 d D
F5 F 0.5119(8) -0.0093(7) 0.2495(7) 0.269(11) Uani 1 1 d D
F6 F 0.4872(9) 0.0398(8) 0.2914(6) 0.251(11) Uani 1 1 d D
F7 F 0.3867(8) 0.9847(7) 0.5034(5) 0.264(12) Uani 1 1 d D
F8 F 0.3778(9) 0.9351(7) 0.4631(8) 0.339(17) Uani 1 1 d D
F9 F 0.3811(10) 0.9983(8) 0.4451(6) 0.311(16) Uani 1 1 d D
F10 F 0.1700(13) 0.1889(7) 0.2438(8) 0.413(17) Uiso 1 1 d D
F11 F 0.1947(14) 0.2136(10) 0.2988(6) 0.45(2) Uiso 1 1 d D
F12 F 0.1223(10) 0.2386(12) 0.2702(12) 0.61(3) Uiso 1 1 d D
S1 S 0.0462(3) 0.7728(2) 0.49153(19) 0.123(2) Uani 1 1 d .
S2 S 0.4238(4) 0.0259(3) 0.2355(2) 0.146(3) Uani 1 1 d .
S3 S 0.2866(2) 0.9735(2) 0.47565(18) 0.1138(19) Uani 1 1 d D
S4 S 0.2116(9) 0.2623(4) 0.2402(3) 0.326(11) Uani 1 1 d D
C1 C -0.1410(6) 0.2333(5) 0.6827(4) 0.052(4) Uani 1 1 d .
C2 C -0.1191(6) 0.2179(6) 0.7192(4) 0.057(4) Uani 1 1 d .
C3 C -0.1355(6) 0.1773(5) 0.7312(3) 0.051(4) Uani 1 1 d .
C4 C -0.1772(6) 0.1569(5) 0.7126(4) 0.056(4) Uani 1 1 d .
C5 C -0.2010(6) 0.1713(5) 0.6762(3) 0.050(4) Uani 1 1 d .
C6 C -0.1771(6) 0.2082(5) 0.6611(3) 0.055(4) Uani 1 1 d .
C7 C -0.0658(7) 0.2402(5) 0.7717(4) 0.065(4) Uani 1 1 d .
C8 C -0.1017(6) 0.2443(5) 0.8018(4) 0.068(4) Uani 1 1 d .
H8 H -0.1392 0.2485 0.7970 0.082 Uiso 1 1 calc R
C9 C -0.0836(9) 0.2423(6) 0.8384(6) 0.095(6) Uani 1 1 d .
H9 H -0.1090 0.2442 0.8582 0.113 Uiso 1 1 calc R
C10 C -0.0309(11) 0.2376(6) 0.8461(5) 0.091(6) Uani 1 1 d .
C11 C 0.0094(7) 0.2335(7) 0.8174(6) 0.107(7) Uani 1 1 d .
H11 H 0.0466 0.2295 0.8232 0.129 Uiso 1 1 calc R
C12 C -0.0093(8) 0.2357(6) 0.7797(4) 0.091(6) Uani 1 1 d .
H12 H 0.0161 0.2341 0.7598 0.109 Uiso 1 1 calc R
C13 C -0.2752(7) 0.1629(6) 0.6315(5) 0.071(5) Uani 1 1 d .
C14 C -0.2773(7) 0.1412(6) 0.5972(5) 0.089(6) Uani 1 1 d .
H14 H -0.2565 0.1168 0.5936 0.107 Uiso 1 1 calc R
C15 C -0.3108(9) 0.1565(8) 0.5686(5) 0.101(7) Uani 1 1 d .
H15 H -0.3128 0.1422 0.5455 0.121 Uiso 1 1 calc R
C16 C -0.3396(8) 0.1907(9) 0.5736(6) 0.103(7) Uani 1 1 d .
C17 C -0.3406(8) 0.2110(7) 0.6076(7) 0.110(7) Uani 1 1 d .
H17 H -0.3628 0.2348 0.6104 0.132 Uiso 1 1 calc R
C18 C -0.3090(8) 0.1969(7) 0.6386(5) 0.093(6) Uani 1 1 d .
H18 H -0.3108 0.2097 0.6624 0.111 Uiso 1 1 calc R
C19 C 0.2251(5) 0.0687(4) 0.5517(4) 0.046(4) Uani 1 1 d .
C20 C 0.1936(6) 0.0750(4) 0.5148(4) 0.053(4) Uani 1 1 d .
C21 C 0.1525(6) 0.0432(5) 0.5070(4) 0.062(4) Uani 1 1 d .
C22 C 0.1489(6) 0.0068(5) 0.5284(4) 0.054(4) Uani 1 1 d .
C23 C 0.1818(6) 0.0016(5) 0.5643(4) 0.054(4) Uani 1 1 d .
C24 C 0.2166(6) 0.0345(4) 0.5752(4) 0.052(4) Uani 1 1 d .
C25 C 0.1934(7) 0.1113(6) 0.4568(6) 0.077(5) Uani 1 1 d .
C26 C 0.1629(10) 0.1431(7) 0.4442(6) 0.107(7) Uani 1 1 d .
H26 H 0.1508 0.1632 0.4616 0.128 Uiso 1 1 calc R
C27 C 0.1476(12) 0.1479(9) 0.4042(9) 0.139(10) Uani 1 1 d .
H27 H 0.1264 0.1707 0.3960 0.166 Uiso 1 1 calc R
C28 C 0.1642(14) 0.1194(11) 0.3805(9) 0.141(11) Uani 1 1 d .
C29 C 0.1976(11) 0.0851(10) 0.3905(6) 0.140(11) Uani 1 1 d .
H29 H 0.2095 0.0654 0.3727 0.168 Uiso 1 1 calc R
C30 C 0.2134(8) 0.0820(7) 0.4321(6) 0.101(6) Uani 1 1 d .
H30 H 0.2364 0.0604 0.4406 0.121 Uiso 1 1 calc R
C31 C 0.2033(7) -0.0493(5) 0.6107(5) 0.066(4) Uani 1 1 d .
C32 C 0.1847(8) -0.0525(5) 0.6485(6) 0.081(5) Uani 1 1 d .
H32 H 0.1480 -0.0456 0.6537 0.097 Uiso 1 1 calc R
C33 C 0.2165(11) -0.0650(6) 0.6775(4) 0.094(7) Uani 1 1 d .
H33 H 0.2040 -0.0660 0.7026 0.113 Uiso 1 1 calc R
C34 C 0.2708(12) -0.0765(8) 0.6670(9) 0.139(10) Uani 1 1 d .
C35 C 0.2885(10) -0.0736(8) 0.6331(7) 0.129(10) Uani 1 1 d .
H35 H 0.3250 -0.0809 0.6279 0.155 Uiso 1 1 calc R
C36 C 0.2568(9) -0.0605(6) 0.6053(5) 0.088(6) Uani 1 1 d .
H36 H 0.2716 -0.0588 0.5809 0.106 Uiso 1 1 calc R
C37 C -0.0171(6) 0.2511(5) 0.6371(4) 0.067(5) Uani 1 1 d .
H37 H -0.0526 0.2550 0.6273 0.081 Uiso 1 1 calc R
C38 C 0.0226(7) 0.2307(5) 0.6148(4) 0.073(5) Uani 1 1 d .
H38 H 0.0128 0.2204 0.5909 0.088 Uiso 1 1 calc R
C39 C 0.0747(6) 0.2256(5) 0.6274(4) 0.057(4) Uani 1 1 d .
C40 C 0.0836(6) 0.2390(6) 0.6637(4) 0.076(5) Uani 1 1 d .
H40 H 0.1184 0.2347 0.6743 0.092 Uiso 1 1 calc R
C41 C 0.0442(6) 0.2583(5) 0.6854(4) 0.067(5) Uani 1 1 d .
H41 H 0.0527 0.2669 0.7101 0.080 Uiso 1 1 calc R
C42 C 0.1537(7) 0.1898(7) 0.5421(4) 0.102(7) Uani 1 1 d .
H42 H 0.1504 0.1913 0.5157 0.122 Uiso 1 1 calc R
C43 C 0.1119(7) 0.2074(6) 0.5650(5) 0.101(7) Uani 1 1 d .
H43 H 0.0809 0.2194 0.5535 0.121 Uiso 1 1 calc R
C44 C 0.1159(7) 0.2072(6) 0.6032(4) 0.074(5) Uani 1 1 d .
C45 C 0.1615(8) 0.1877(5) 0.6172(4) 0.081(5) Uani 1 1 d .
H45 H 0.1663 0.1860 0.6435 0.097 Uiso 1 1 calc R
C46 C 0.2018(6) 0.1701(5) 0.5931(4) 0.068(5) Uani 1 1 d .
H46 H 0.2327 0.1571 0.6036 0.081 Uiso 1 1 calc R
C47 C -0.1832(7) 0.0504(5) 0.6307(5) 0.070(4) Uani 1 1 d .
H47 H -0.2142 0.0558 0.6158 0.084 Uiso 1 1 calc R
C48 C -0.1384(8) 0.0307(5) 0.6144(5) 0.087(6) Uani 1 1 d .
H48 H -0.1395 0.0228 0.5889 0.105 Uiso 1 1 calc R
C49 C -0.0913(7) 0.0225(5) 0.6360(4) 0.065(4) Uani 1 1 d .
C50 C -0.0922(7) 0.0335(6) 0.6726(4) 0.076(5) Uani 1 1 d .
H50 H -0.0618 0.0278 0.6880 0.091 Uiso 1 1 calc R
C51 C -0.1382(8) 0.0534(6) 0.6876(4) 0.082(6) Uani 1 1 d .
H51 H -0.1379 0.0613 0.7131 0.099 Uiso 1 1 calc R
C52 C 0.0163(7) -0.0090(5) 0.5653(4) 0.066(4) Uani 1 1 d .
H52 H 0.0266 -0.0024 0.5404 0.079 Uiso 1 1 calc R
C53 C -0.0293(6) 0.0100(5) 0.5797(4) 0.065(4) Uani 1 1 d .
H53 H -0.0507 0.0279 0.5647 0.078 Uiso 1 1 calc R
C54 C -0.0433(6) 0.0021(5) 0.6171(4) 0.057(4) Uani 1 1 d .
C55 C -0.0112(8) -0.0251(6) 0.6378(4) 0.083(5) Uani 1 1 d .
H55 H -0.0193 -0.0302 0.6632 0.100 Uiso 1 1 calc R
C56 C 0.0330(7) -0.0447(5) 0.6207(4) 0.071(5) Uani 1 1 d .
H56 H 0.0535 -0.0642 0.6347 0.085 Uiso 1 1 calc R
C57 C -0.0195(8) 0.3601(6) 0.7019(8) 0.097(7) Uani 1 1 d .
C58 C -0.0664(10) 0.3656(6) 0.6796(6) 0.099(6) Uani 1 1 d .
C59 C -0.1132(8) 0.3600(5) 0.7052(7) 0.086(6) Uani 1 1 d .
C60 C -0.0932(12) 0.3523(6) 0.7412(7) 0.111(7) Uani 1 1 d .
C61 C -0.0341(13) 0.3496(6) 0.7414(8) 0.114(8) Uani 1 1 d .
C62 C 0.0374(11) 0.3678(9) 0.6834(12) 0.27(2) Uani 1 1 d .
H62A H 0.0633 0.3470 0.6924 0.398 Uiso 1 1 calc R
H62B H 0.0504 0.3954 0.6901 0.398 Uiso 1 1 calc R
H62C H 0.0341 0.3656 0.6562 0.398 Uiso 1 1 calc R
C63 C -0.0711(13) 0.3785(8) 0.6404(6) 0.187(14) Uani 1 1 d .
H63A H -0.0697 0.4087 0.6389 0.281 Uiso 1 1 calc R
H63B H -0.1057 0.3687 0.6302 0.281 Uiso 1 1 calc R
H63C H -0.0411 0.3667 0.6260 0.281 Uiso 1 1 calc R
C64 C -0.1741(8) 0.3632(6) 0.6950(8) 0.174(12) Uani 1 1 d .
H64A H -0.1856 0.3379 0.6823 0.260 Uiso 1 1 calc R
H64B H -0.1798 0.3870 0.6786 0.260 Uiso 1 1 calc R
H64C H -0.1955 0.3668 0.7179 0.260 Uiso 1 1 calc R
C65 C -0.1200(14) 0.3474(8) 0.7792(7) 0.214(17) Uani 1 1 d .
H65A H -0.1082 0.3214 0.7906 0.320 Uiso 1 1 calc R
H65B H -0.1596 0.3471 0.7761 0.320 Uiso 1 1 calc R
H65C H -0.1096 0.3706 0.7952 0.320 Uiso 1 1 calc R
C66 C 0.0062(16) 0.3462(8) 0.7736(9) 0.29(3) Uani 1 1 d .
H66A H 0.0121 0.3736 0.7845 0.442 Uiso 1 1 calc R
H66B H 0.0407 0.3353 0.7643 0.442 Uiso 1 1 calc R
H66C H -0.0084 0.3276 0.7927 0.442 Uiso 1 1 calc R
C67 C -0.2863(5) 0.0395(5) 0.7282(5) 0.28(3) Uani 1 1 d G
C68 C -0.3112(4) 0.0790(4) 0.7390(3) 0.107(7) Uani 1 1 d GU
C69 C -0.3428(4) 0.0942(4) 0.7071(3) 0.114(8) Uani 1 1 d G
C70 C -0.3376(5) 0.0641(5) 0.6766(3) 0.135(11) Uani 1 1 d G
C71 C -0.3026(6) 0.0302(4) 0.6897(5) 0.30(4) Uani 1 1 d G
C72 C -0.2491(7) 0.0120(7) 0.7534(7) 0.41(5) Uani 1 1 d G
H72A H -0.2713 -0.0085 0.7665 0.612 Uiso 1 1 calc R
H72B H -0.2304 0.0295 0.7717 0.612 Uiso 1 1 calc R
H72C H -0.2222 -0.0022 0.7378 0.612 Uiso 1 1 calc R
C73 C -0.3050(7) 0.1010(7) 0.7775(4) 0.29(3) Uani 1 1 d G
H73A H -0.3335 0.0913 0.7945 0.436 Uiso 1 1 calc R
H73B H -0.3082 0.1310 0.7742 0.436 Uiso 1 1 calc R
H73C H -0.2693 0.0945 0.7882 0.436 Uiso 1 1 calc R
C74 C -0.3762(7) 0.1353(5) 0.7057(5) 0.204(13) Uani 1 1 d GU
H74A H -0.4138 0.1291 0.6986 0.306 Uiso 1 1 calc R
H74B H -0.3601 0.1540 0.6874 0.306 Uiso 1 1 calc R
H74C H -0.3758 0.1483 0.7304 0.306 Uiso 1 1 calc R
C75 C -0.3644(8) 0.0674(7) 0.6372(4) 0.29(3) Uani 1 1 d G
H75A H -0.4038 0.0703 0.6400 0.433 Uiso 1 1 calc R
H75B H -0.3563 0.0425 0.6228 0.433 Uiso 1 1 calc R
H75C H -0.3499 0.0917 0.6241 0.433 Uiso 1 1 calc R
C76 C -0.2876(19) -0.0112(10) 0.6690(13) 0.35(3) Uani 1 1 d G
H76A H -0.3164 -0.0316 0.6730 0.526 Uiso 1 1 calc R
H76B H -0.2533 -0.0219 0.6788 0.526 Uiso 1 1 calc R
H76C H -0.2838 -0.0058 0.6422 0.526 Uiso 1 1 calc R
C77 C 0.3465(7) 0.1661(9) 0.5376(6) 0.099(7) Uani 1 1 d .
C78 C 0.3473(7) 0.1439(6) 0.5006(9) 0.107(8) Uani 1 1 d .
C79 C 0.3138(8) 0.1720(8) 0.4757(5) 0.092(6) Uani 1 1 d .
C80 C 0.2955(7) 0.2062(6) 0.4956(6) 0.078(5) Uani 1 1 d .
C81 C 0.3148(8) 0.2029(7) 0.5338(7) 0.090(6) Uani 1 1 d .
C82 C 0.3774(9) 0.1473(9) 0.5710(8) 0.197(15) Uani 1 1 d .
H82A H 0.4163 0.1464 0.5653 0.296 Uiso 1 1 calc R
H82B H 0.3642 0.1192 0.5756 0.296 Uiso 1 1 calc R
H82C H 0.3713 0.1643 0.5932 0.296 Uiso 1 1 calc R
C83 C 0.3706(12) 0.1023(8) 0.4885(11) 0.26(2) Uani 1 1 d .
H83A H 0.3409 0.0837 0.4816 0.394 Uiso 1 1 calc R
H83B H 0.3912 0.0902 0.5092 0.394 Uiso 1 1 calc R
H83C H 0.3947 0.1063 0.4671 0.394 Uiso 1 1 calc R
C84 C 0.3054(11) 0.1652(8) 0.4328(5) 0.190(15) Uani 1 1 d .
H84A H 0.2674 0.1706 0.4263 0.285 Uiso 1 1 calc R
H84B H 0.3146 0.1366 0.4263 0.285 Uiso 1 1 calc R
H84C H 0.3290 0.1842 0.4189 0.285 Uiso 1 1 calc R
C85 C 0.2671(10) 0.2429(7) 0.4829(6) 0.133(9) Uani 1 1 d .
H85A H 0.2903 0.2582 0.4656 0.200 Uiso 1 1 calc R
H85B H 0.2583 0.2604 0.5044 0.200 Uiso 1 1 calc R
H85C H 0.2336 0.2347 0.4702 0.200 Uiso 1 1 calc R
C86 C 0.3108(10) 0.2331(6) 0.5678(6) 0.135(9) Uani 1 1 d .
H86A H 0.2756 0.2473 0.5673 0.202 Uiso 1 1 calc R
H86B H 0.3400 0.2536 0.5664 0.202 Uiso 1 1 calc R
H86C H 0.3141 0.2174 0.5911 0.202 Uiso 1 1 calc R
C87 C 0.0616(9) -0.1203(6) 0.5205(7) 0.100(6) Uani 1 1 d .
C88 C 0.1216(10) -0.1217(5) 0.5121(6) 0.091(6) Uani 1 1 d .
C89 C 0.1526(8) -0.1325(5) 0.5443(6) 0.076(5) Uani 1 1 d .
C90 C 0.1141(11) -0.1394(6) 0.5773(6) 0.097(6) Uani 1 1 d .
C91 C 0.0626(11) -0.1329(6) 0.5606(8) 0.109(8) Uani 1 1 d .
C92 C 0.0199(10) -0.1091(6) 0.4917(7) 0.143(10) Uani 1 1 d .
H92A H 0.0352 -0.0885 0.4745 0.215 Uiso 1 1 calc R
H92B H -0.0122 -0.0975 0.5040 0.215 Uiso 1 1 calc R
H92C H 0.0095 -0.1338 0.4777 0.215 Uiso 1 1 calc R
C93 C 0.1439(9) -0.1140(6) 0.4733(5) 0.117(7) Uani 1 1 d .
H93A H 0.1825 -0.1069 0.4750 0.176 Uiso 1 1 calc R
H93B H 0.1240 -0.0911 0.4617 0.176 Uiso 1 1 calc R
H93C H 0.1395 -0.1390 0.4582 0.176 Uiso 1 1 calc R
C94 C 0.2157(9) -0.1386(6) 0.5428(6) 0.124(8) Uani 1 1 d .
H94A H 0.2241 -0.1646 0.5299 0.186 Uiso 1 1 calc R
H94B H 0.2303 -0.1395 0.5682 0.186 Uiso 1 1 calc R
H94C H 0.2322 -0.1155 0.5292 0.186 Uiso 1 1 calc R
C95 C 0.1289(12) -0.1549(6) 0.6140(6) 0.159(11) Uani 1 1 d .
H95A H 0.1251 -0.1328 0.6324 0.238 Uiso 1 1 calc R
H95B H 0.1667 -0.1645 0.6135 0.238 Uiso 1 1 calc R
H95C H 0.1050 -0.1780 0.6207 0.238 Uiso 1 1 calc R
C96 C 0.0072(10) -0.1380(8) 0.5829(8) 0.191(14) Uani 1 1 d .
H96A H -0.0107 -0.1637 0.5752 0.286 Uiso 1 1 calc R
H96B H -0.0167 -0.1145 0.5774 0.286 Uiso 1 1 calc R
H96C H 0.0147 -0.1390 0.6097 0.286 Uiso 1 1 calc R
C97 C 0.0330(9) 0.7187(8) 0.4798(7) 0.103(7) Uani 1 1 d .
C98 C 0.4697(11) 0.0079(6) 0.2692(7) 0.213(19) Uani 1 1 d D
C99 C 0.3602(4) 0.9734(7) 0.4721(6) 0.202(17) Uani 1 1 d D
C100 C 0.1732(9) 0.2235(6) 0.2650(6) 0.57(5) Uiso 1 1 d D

loop_
_atom_site_aniso_label
_atom_site_aniso_U_11
_atom_site_aniso_U_22
_atom_site_aniso_U_33
_atom_site_aniso_U_23
_atom_site_aniso_U_13
_atom_site_aniso_U_12
Ir1 0.0543(4) 0.0797(5) 0.0535(4) -0.0068(3) 0.0021(3) 0.0009(3)
Ir2 0.0693(5) 0.0849(5) 0.0672(4) -0.0001(4) 0.0166(3) -0.0121(4)
Ir3 0.0528(4) 0.0562(4) 0.0616(4) -0.0012(3) 0.0110(3) -0.0080(3)
Ir4 0.0905(5) 0.0556(4) 0.0740(4) -0.0064(3) 0.0263(4) -0.0161(4)
N1 0.079(9) 0.081(10) 0.028(7) 0.000(6) 0.008(6) 0.011(8)
N2 0.045(7) 0.073(9) 0.066(8) -0.005(7) -0.003(6) 0.006(7)
N3 0.044(7) 0.055(8) 0.041(7) 0.005(6) -0.003(5) -0.022(6)
N4 0.070(9) 0.044(8) 0.057(8) 0.003(6) 0.013(7) 0.008(7)
N5 0.060(8) 0.069(9) 0.041(7) -0.014(6) 0.016(6) 0.011(7)
N6 0.046(7) 0.073(8) 0.028(7) 0.000(6) 0.025(5) 0.013(6)
N7 0.062(9) 0.105(11) 0.038(7) -0.014(7) 0.024(7) 0.004(8)
N8 0.055(8) 0.056(8) 0.069(9) -0.029(7) 0.009(7) 0.003(7)
O1 0.025(5) 0.077(7) 0.046(5) -0.008(5) -0.004(4) -0.005(5)
O2 0.087(8) 0.071(8) 0.056(6) -0.016(6) -0.002(5) -0.002(7)
O3 0.039(5) 0.054(6) 0.065(6) -0.001(5) -0.014(5) -0.001(5)
O4 0.067(7) 0.058(6) 0.054(6) -0.009(5) 0.009(5) -0.025(5)
O5 0.188(15) 0.185(15) 0.055(8) -0.009(9) -0.008(9) -0.077(12)
O6 0.100(11) 0.160(15) 0.203(16) -0.025(12) 0.046(11) 0.024(11)
O7 0.202(18) 0.169(17) 0.233(19) -0.012(14) -0.155(16) 0.036(14)
O8 0.30(2) 0.112(13) 0.148(14) 0.005(11) 0.104(15) -0.024(14)
O9 0.37(3) 0.120(14) 0.174(17) -0.054(13) -0.084(18) -0.012(17)
O10 0.183(18) 0.180(18) 0.28(2) -0.022(17) 0.119(18) 0.012(15)
O11 0.183(18) 0.20(2) 0.26(2) -0.112(18) 0.025(16) 0.059(16)
O12 0.131(14) 0.30(3) 0.118(13) -0.057(14) -0.026(10) -0.030(15)
O13 0.37(4) 0.30(3) 0.21(2) 0.08(2) -0.05(2) -0.21(3)
Br1 0.218(3) 0.201(3) 0.0649(13) 0.0169(16) -0.0557(16) -0.043(2)
Br2 0.0985(18) 0.346(5) 0.1172(19) 0.091(2) -0.0363(15) -0.016(2)
Br3 0.375(6) 0.348(6) 0.082(2) 0.044(3) -0.070(3) -0.055(5)
Br4 0.256(4) 0.221(4) 0.157(3) 0.043(2) -0.064(3) 0.107(3)
Cl1 0.136(4) 0.085(3) 0.065(3) 0.009(2) -0.035(3) -0.007(3)
Cl2 0.104(4) 0.137(4) 0.058(3) 0.036(3) -0.035(2) -0.040(3)
Cl3 0.127(4) 0.082(3) 0.067(3) 0.016(2) -0.031(3) -0.026(3)
Cl4 0.077(3) 0.099(3) 0.071(3) 0.013(2) -0.020(2) -0.027(3)
F1 0.185(14) 0.150(12) 0.147(11) 0.049(10) -0.021(10) 0.066(10)
F2 0.106(9) 0.113(9) 0.183(12) 0.015(8) -0.038(9) 0.012(8)
F3 0.147(13) 0.240(18) 0.168(13) -0.058(12) -0.013(11) 0.067(12)
F4 0.198(17) 0.228(19) 0.207(17) 0.080(14) 0.047(13) 0.023(14)
F5 0.173(17) 0.30(3) 0.33(3) 0.01(2) 0.120(18) 0.053(17)
F6 0.27(2) 0.26(2) 0.22(2) -0.028(17) -0.099(17) -0.028(19)
F7 0.21(2) 0.32(3) 0.26(2) -0.06(2) -0.122(17) 0.032(18)
F8 0.20(2) 0.22(2) 0.60(5) -0.07(3) -0.10(3) 0.109(19)
F9 0.22(2) 0.40(4) 0.31(3) -0.07(3) 0.09(2) -0.06(3)
S1 0.143(6) 0.107(5) 0.118(5) 0.010(4) -0.057(5) 0.005(4)
S2 0.184(8) 0.135(6) 0.120(6) 0.002(5) 0.006(6) -0.023(6)
S3 0.098(4) 0.153(6) 0.091(4) -0.005(4) 0.002(3) -0.007(4)
S4 0.68(3) 0.159(9) 0.143(8) 0.000(7) -0.141(13) -0.129(15)
C1 0.041(9) 0.052(10) 0.063(10) -0.016(8) 0.018(8) -0.014(8)
C2 0.036(8) 0.096(13) 0.039(9) -0.010(9) 0.013(7) -0.013(9)
C3 0.048(9) 0.079(11) 0.025(7) 0.002(7) 0.007(6) 0.004(8)
C4 0.050(9) 0.053(10) 0.066(11) -0.002(8) 0.008(8) 0.004(8)
C5 0.052(9) 0.065(10) 0.031(8) 0.018(7) 0.001(7) 0.001(8)
C6 0.048(9) 0.085(12) 0.033(8) 0.003(8) -0.006(7) 0.006(8)
C7 0.054(10) 0.075(12) 0.067(11) 0.000(9) 0.012(9) -0.008(9)
C8 0.064(11) 0.090(13) 0.050(10) -0.022(9) -0.006(9) 0.015(9)
C9 0.108(17) 0.099(15) 0.076(15) -0.006(11) 0.025(13) 0.010(13)
C10 0.132(19) 0.090(14) 0.051(11) -0.016(10) -0.035(13) -0.005(14)
C11 0.049(11) 0.17(2) 0.101(16) -0.001(15) -0.025(11) 0.023(12)
C12 0.095(15) 0.153(18) 0.026(9) -0.001(10) -0.008(9) -0.004(13)
C13 0.065(11) 0.087(13) 0.061(11) 0.032(10) -0.002(9) -0.037(10)
C14 0.101(14) 0.113(16) 0.053(11) -0.013(11) -0.018(10) -0.012(12)
C15 0.103(17) 0.14(2) 0.054(12) -0.012(13) -0.026(12) -0.027(15)
C16 0.067(13) 0.17(3) 0.070(14) -0.006(15) 0.001(11) 0.004(14)
C17 0.077(14) 0.134(19) 0.119(18) 0.034(16) 0.017(13) 0.040(13)
C18 0.088(14) 0.116(17) 0.075(13) -0.006(12) -0.001(11) 0.028(13)
C19 0.017(7) 0.061(10) 0.059(9) -0.024(8) 0.019(6) -0.012(7)
C20 0.065(10) 0.045(9) 0.048(9) -0.009(7) 0.010(8) -0.008(8)
C21 0.061(10) 0.070(11) 0.055(9) -0.002(8) -0.003(8) -0.016(9)
C22 0.059(10) 0.059(10) 0.045(9) -0.015(8) 0.027(8) -0.001(8)
C23 0.068(10) 0.049(10) 0.046(9) -0.010(8) 0.006(8) 0.005(8)
C24 0.066(10) 0.040(9) 0.049(9) 0.001(7) 0.005(7) -0.022(8)
C25 0.068(12) 0.072(13) 0.091(15) 0.016(12) 0.001(11) -0.004(10)
C26 0.17(2) 0.085(16) 0.066(14) 0.004(12) -0.003(13) -0.043(16)
C27 0.15(2) 0.11(2) 0.16(3) 0.026(19) 0.01(2) -0.018(18)
C28 0.17(3) 0.14(3) 0.12(2) 0.04(2) 0.00(2) -0.04(2)
C29 0.16(3) 0.19(3) 0.071(17) -0.058(17) 0.035(15) -0.09(2)
C30 0.108(16) 0.108(17) 0.086(15) 0.009(13) 0.019(12) -0.011(13)
C31 0.067(12) 0.055(11) 0.077(13) 0.003(9) 0.019(10) -0.001(9)
C32 0.095(14) 0.053(11) 0.095(14) 0.011(10) 0.024(12) -0.010(10)
C33 0.17(2) 0.085(14) 0.028(9) 0.014(9) 0.004(11) -0.013(14)
C34 0.13(2) 0.14(2) 0.15(2) 0.019(19) -0.042(18) 0.073(18)
C35 0.15(2) 0.17(2) 0.069(15) -0.009(15) 0.038(16) 0.078(18)
C36 0.106(16) 0.100(15) 0.060(12) 0.005(10) -0.016(12) -0.004(12)
C37 0.056(10) 0.108(13) 0.037(9) -0.025(9) 0.008(7) 0.018(9)
C38 0.087(13) 0.107(14) 0.026(8) -0.014(8) 0.004(8) 0.007(11)
C39 0.043(10) 0.091(12) 0.037(9) 0.010(8) 0.002(7) 0.004(8)
C40 0.046(10) 0.127(16) 0.057(11) -0.006(10) 0.000(8) 0.012(10)
C41 0.053(10) 0.111(14) 0.036(8) -0.009(9) -0.029(8) 0.004(10)
C42 0.067(12) 0.20(2) 0.040(9) 0.020(12) 0.018(9) 0.046(14)
C43 0.086(13) 0.143(18) 0.074(13) 0.026(12) 0.017(10) 0.068(13)
C44 0.064(11) 0.129(16) 0.029(9) -0.003(9) 0.000(8) -0.003(11)
C45 0.105(15) 0.096(14) 0.042(10) 0.009(9) -0.011(10) -0.038(12)
C46 0.045(9) 0.104(14) 0.053(11) -0.019(9) 0.016(8) 0.007(9)
C47 0.059(11) 0.090(13) 0.061(11) -0.003(9) -0.001(9) 0.002(9)
C48 0.108(16) 0.067(12) 0.086(13) -0.027(10) 0.020(13) -0.022(11)
C49 0.064(11) 0.085(12) 0.046(10) 0.004(9) -0.010(9) -0.010(9)
C50 0.061(11) 0.116(15) 0.052(11) -0.012(10) 0.005(8) 0.016(10)
C51 0.085(13) 0.129(16) 0.033(9) 0.002(9) -0.020(9) -0.011(12)
C52 0.067(12) 0.065(11) 0.066(11) -0.006(9) -0.005(9) -0.015(10)
C53 0.056(11) 0.091(13) 0.048(10) 0.009(9) -0.005(8) -0.008(9)
C54 0.053(10) 0.066(11) 0.053(10) -0.013(8) -0.020(8) -0.004(8)
C55 0.098(14) 0.115(15) 0.036(9) 0.003(10) 0.017(10) -0.020(12)
C56 0.080(12) 0.097(13) 0.035(9) 0.003(8) 0.025(8) 0.001(10)
C57 0.060(12) 0.048(11) 0.18(2) -0.037(14) 0.007(15) 0.006(9)
C58 0.106(17) 0.079(14) 0.114(17) 0.036(12) 0.004(15) -0.011(12)
C59 0.102(16) 0.037(10) 0.119(17) 0.006(10) -0.018(14) 0.021(10)
C60 0.15(2) 0.093(16) 0.088(16) -0.048(13) 0.044(16) 0.023(16)
C61 0.16(2) 0.061(13) 0.12(2) 0.003(13) -0.047(19) 0.002(15)
C62 0.12(2) 0.18(3) 0.49(6) -0.09(3) 0.12(3) -0.08(2)
C63 0.37(4) 0.12(2) 0.070(15) 0.018(14) -0.04(2) 0.03(2)
C64 0.077(15) 0.079(15) 0.36(4) 0.00(2) -0.06(2) 0.028(12)
C65 0.36(5) 0.14(2) 0.14(2) -0.037(17) 0.17(3) -0.01(2)
C66 0.45(6) 0.13(2) 0.31(4) -0.10(2) -0.31(4) 0.12(3)
C67 0.15(3) 0.07(2) 0.62(9) 0.08(3) 0.23(4) 0.010(19)
C68 0.080(12) 0.154(15) 0.088(12) 0.027(11) 0.045(10) -0.045(11)
C69 0.054(12) 0.086(15) 0.20(2) 0.037(16) 0.046(14) -0.013(11)
C70 0.089(17) 0.21(3) 0.104(17) -0.045(18) 0.061(14) -0.087(19)
C71 0.12(3) 0.16(4) 0.63(11) 0.06(5) 0.18(4) 0.01(3)
C72 0.14(3) 0.37(6) 0.72(10) 0.44(7) 0.00(4) -0.01(3)
C73 0.33(4) 0.48(6) 0.062(15) -0.11(2) 0.10(2) -0.28(4)
C74 0.167(18) 0.197(19) 0.25(2) 0.032(16) 0.017(16) 0.023(16)
C75 0.20(3) 0.60(7) 0.066(15) 0.01(3) -0.009(17) -0.30(4)
C76 0.43(7) 0.14(3) 0.48(7) -0.15(4) 0.28(6) -0.15(4)
C77 0.042(11) 0.16(2) 0.091(15) 0.055(16) 0.001(11) -0.047(13)
C78 0.038(11) 0.088(16) 0.20(3) 0.015(17) 0.065(14) -0.021(10)
C79 0.080(13) 0.135(19) 0.060(12) -0.012(13) 0.045(11) -0.048(14)
C80 0.084(13) 0.076(14) 0.075(13) 0.012(11) 0.050(11) -0.008(11)
C81 0.068(13) 0.080(15) 0.122(19) 0.020(14) 0.029(12) -0.007(11)
C82 0.113(19) 0.27(4) 0.21(3) 0.13(3) -0.061(19) -0.08(2)
C83 0.21(3) 0.091(19) 0.49(6) -0.03(3) 0.19(4) 0.06(2)
C84 0.26(3) 0.23(3) 0.077(15) -0.052(16) 0.082(17) -0.18(3)
C85 0.18(2) 0.084(16) 0.131(19) 0.029(15) 0.035(17) -0.030(17)
C86 0.20(3) 0.100(17) 0.104(16) -0.020(14) -0.007(16) -0.054(17)
C87 0.101(17) 0.086(15) 0.114(18) -0.044(13) 0.005(15) -0.042(13)
C88 0.14(2) 0.054(11) 0.081(14) -0.021(10) 0.002(14) -0.016(12)
C89 0.094(15) 0.051(11) 0.082(13) -0.023(9) 0.027(12) -0.002(10)
C90 0.14(2) 0.062(13) 0.091(16) 0.000(11) -0.011(15) -0.029(13)
C91 0.15(2) 0.050(12) 0.12(2) -0.032(13) 0.039(18) -0.051(14)
C92 0.16(2) 0.073(14) 0.20(2) -0.022(15) -0.08(2) 0.002(14)
C93 0.18(2) 0.097(16) 0.075(14) 0.002(11) 0.038(14) 0.001(15)
C94 0.14(2) 0.076(14) 0.152(19) -0.032(13) -0.026(16) 0.017(14)
C95 0.32(4) 0.079(15) 0.082(15) 0.019(12) -0.012(19) -0.002(18)
C96 0.16(2) 0.14(2) 0.27(3) -0.07(2) 0.11(2) -0.09(2)
C97 0.074(15) 0.13(2) 0.106(17) 0.011(15) -0.026(13) 0.025(14)
C98 0.20(4) 0.24(5) 0.21(4) 0.02(4) 0.09(3) -0.12(4)
C99 0.13(3) 0.14(3) 0.33(6) -0.02(4) -0.05(3) 0.00(2)

loop_
_atom_type_symbol
_atom_type_description
_atom_type_scat_dispersion_real
_atom_type_scat_dispersion_imag
_atom_type_scat_source
C C 0.0033 0.0016 'International Tables Vol C Tables 4.2.6.8 and 6.1.1.4'
H H 0.0000 0.0000 'International Tables Vol C Tables 4.2.6.8 and 6.1.1.4'
N N 0.0061 0.0033 'International Tables Vol C Tables 4.2.6.8 and 6.1.1.4'
O O 0.0106 0.0060 'International Tables Vol C Tables 4.2.6.8 and 6.1.1.4'
F F 0.0171 0.0103 'International Tables Vol C Tables 4.2.6.8 and 6.1.1.4'
S S 0.1246 0.1234 'International Tables Vol C Tables 4.2.6.8 and 6.1.1.4'
Ir Ir -1.4442 7.9887 'International Tables Vol C Tables 4.2.6.8 and 6.1.1.4'
Br Br -0.2901 2.4595 'International Tables Vol C Tables 4.2.6.8 and 6.1.1.4'
Cl Cl 0.1484 0.1585 'International Tables Vol C Tables 4.2.6.8 and 6.1.1.4'

loop_
_geom_angle_atom_site_label_1
_geom_angle_atom_site_label_2
_geom_angle_atom_site_label_3
_geom_angle
O1 Ir1 N1 73.8(4)
O1 Ir1 N5 84.6(4)
N1 Ir1 N5 88.0(4)
O1 Ir1 C61 157.8(8)
N1 Ir1 C61 110.6(8)
N5 Ir1 C61 116.9(10)
O1 Ir1 C59 95.3(6)
N1 Ir1 C59 126.1(7)
N5 Ir1 C59 144.6(7)
C61 Ir1 C59 64.2(8)
O1 Ir1 C57 139.6(8)
N1 Ir1 C57 146.6(9)
N5 Ir1 C57 95.3(6)
C61 Ir1 C57 39.4(7)
C59 Ir1 C57 62.5(7)
O1 Ir1 C60 119.9(9)
N1 Ir1 C60 104.2(7)
N5 Ir1 C60 154.7(8)
C61 Ir1 C60 38.2(8)
C59 Ir1 C60 36.6(7)
C57 Ir1 C60 62.4(8)
O1 Ir1 C58 104.7(7)
N1 Ir1 C58 164.9(7)
N5 Ir1 C58 107.0(7)
C61 Ir1 C58 65.2(8)
C59 Ir1 C58 38.7(7)
C57 Ir1 C58 36.8(7)
C60 Ir1 C58 63.0(8)
O2 Ir2 N2 76.2(5)
O2 Ir2 C68 95.6(4)
N2 Ir2 C68 130.4(5)
O2 Ir2 C69 121.4(4)
N2 Ir2 C69 104.6(4)
C68 Ir2 C69 39.1(2)
O2 Ir2 N7 82.8(4)
N2 Ir2 N7 89.8(5)
C68 Ir2 N7 138.5(5)
C69 Ir2 N7 153.9(5)
O2 Ir2 C67 105.5(5)
N2 Ir2 C67 168.8(5)
C68 Ir2 C67 38.9(2)
C69 Ir2 C67 64.8(3)
N7 Ir2 C67 101.4(5)
O2 Ir2 C70 159.0(4)
N2 Ir2 C70 110.6(5)
C68 Ir2 C70 64.6(3)
C69 Ir2 C70 38.35(19)
N7 Ir2 C70 116.3(5)
C67 Ir2 C70 63.9(3)
O2 Ir2 C71 141.1(6)
N2 Ir2 C71 142.4(6)
C68 Ir2 C71 64.4(3)
C69 Ir2 C71 64.0(3)
N7 Ir2 C71 91.2(5)
C67 Ir2 C71 38.1(2)
C70 Ir2 C71 37.77(19)
O3 Ir3 N3 77.0(4)
O3 Ir3 C77 95.0(6)
N3 Ir3 C77 151.2(9)
O3 Ir3 N6 82.4(4)
N3 Ir3 N6 88.4(4)
C77 Ir3 N6 118.3(9)
O3 Ir3 C81 121.8(7)
N3 Ir3 C81 161.2(7)
C77 Ir3 C81 38.0(7)
N6 Ir3 C81 93.3(6)
O3 Ir3 C78 102.3(7)
N3 Ir3 C78 114.0(8)
C77 Ir3 C78 40.0(8)
N6 Ir3 C78 157.7(8)
C81 Ir3 C78 65.5(7)
O3 Ir3 C79 140.1(8)
N3 Ir3 C79 103.6(6)
C77 Ir3 C79 65.1(7)
N6 Ir3 C79 137.2(8)
C81 Ir3 C79 63.1(7)
C78 Ir3 C79 40.1(7)
O3 Ir3 C80 158.7(6)
N3 Ir3 C80 123.2(7)
C77 Ir3 C80 64.2(8)
N6 Ir3 C80 103.2(6)
C81 Ir3 C80 38.2(7)
C78 Ir3 C80 65.1(7)
C79 Ir3 C80 36.4(7)
O4 Ir4 N4 76.6(4)
O4 Ir4 N8 84.6(4)
N4 Ir4 N8 88.6(4)
O4 Ir4 C88 95.2(6)
N4 Ir4 C88 125.9(7)
N8 Ir4 C88 144.7(7)
O4 Ir4 C89 121.5(6)
N4 Ir4 C89 102.8(6)
N8 Ir4 C89 153.2(6)
C88 Ir4 C89 37.6(6)
O4 Ir4 C91 138.1(9)
N4 Ir4 C91 145.4(9)
N8 Ir4 C91 94.8(7)
C88 Ir4 C91 62.3(7)
C89 Ir4 C91 62.2(8)
O4 Ir4 C90 160.2(6)
N4 Ir4 C90 111.0(7)
N8 Ir4 C90 113.2(7)
C88 Ir4 C90 65.4(7)
C89 Ir4 C90 40.1(7)
C91 Ir4 C90 36.9(7)
O4 Ir4 C87 101.1(7)
N4 Ir4 C87 165.1(7)
N8 Ir4 C87 105.9(7)
C88 Ir4 C87 39.3(7)
C89 Ir4 C87 65.6(8)
C91 Ir4 C87 38.8(7)
C90 Ir4 C87 66.7(8)
C2 N1 C7 121.3(13)
C2 N1 Ir1 118.3(10)
C7 N1 Ir1 120.0(11)
C5 N2 C13 119.3(12)
C5 N2 Ir2 115.4(9)
C13 N2 Ir2 124.4(9)
C20 N3 C25 121.8(13)
C20 N3 Ir3 114.7(9)
C25 N3 Ir3 122.1(10)
C23 N4 C31 120.1(13)
C23 N4 Ir4 118.2(10)
C31 N4 Ir4 121.5(10)
C37 N5 C41 118.6(12)
C37 N5 Ir1 121.1(10)
C41 N5 Ir1 120.2(10)
C46 N6 C42 119.5(12)
C46 N6 Ir3 118.7(10)
C42 N6 Ir3 121.5(9)
C47 N7 C51 117.7(13)
C47 N7 Ir2 122.4(11)
C51 N7 Ir2 119.9(11)
C56 N8 C52 117.2(13)
C56 N8 Ir4 121.5(11)
C52 N8 Ir4 120.4(11)
C1 O1 Ir1 118.4(9)
C4 O2 Ir2 117.3(10)
C19 O3 Ir3 117.1(9)
C22 O4 Ir4 114.3(9)
O7 S1 O5 111.9(13)
O7 S1 O6 117.5(12)
O5 S1 O6 116.5(11)
O7 S1 C97 104.8(11)
O5 S1 C97 105.6(11)
O6 S1 C97 98.0(11)
O8 S2 O9 116.8(12)
O8 S2 O10 110.4(12)
O9 S2 O10 115.0(15)
O8 S2 C98 107.6(13)
O9 S2 C98 105.1(12)
O10 S2 C98 100.1(12)
O12 S3 O13 117.4(14)
O12 S3 O11 114.8(14)
O13 S3 O11 113.2(16)
O12 S3 C99 105.5(10)
O13 S3 C99 106.9(15)
O11 S3 C99 95.9(11)
O14 S4 O15 122.5(17)
O14 S4 O16 98(3)
O15 S4 O16 112(3)
O14 S4 C100 125.9(15)
O15 S4 C100 104.7(14)
O16 S4 C100 87(2)
O1 C1 C6 121.6(14)
O1 C1 C2 118.0(13)
C6 C1 C2 120.4(14)
N1 C2 C3 131.1(14)
N1 C2 C1 111.3(14)
C3 C2 C1 117.5(13)
C4 C3 C2 119.9(13)
C4 C3 Cl1 117.4(12)
C2 C3 Cl1 122.7(12)
O2 C4 C3 120.3(14)
O2 C4 C5 115.8(14)
C3 C4 C5 123.8(14)
N2 C5 C6 129.6(12)
N2 C5 C4 115.2(13)
C6 C5 C4 115.1(13)
C1 C6 C5 121.5(13)
C1 C6 Cl2 114.7(12)
C5 C6 Cl2 123.8(11)
C8 C7 N1 120.1(14)
C8 C7 C12 118.1(15)
N1 C7 C12 121.5(13)
C9 C8 C7 121.4(16)
C10 C9 C8 120.9(17)
C9 C10 C11 122.3(16)
C9 C10 Br1 123.2(18)
C11 C10 Br1 114.5(17)
C12 C11 C10 116.8(16)
C7 C12 C11 120.5(16)
C18 C13 C14 121.7(17)
C18 C13 N2 119.2(16)
C14 C13 N2 118.9(18)
C15 C14 C13 118.7(19)
C16 C15 C14 120.7(19)
C15 C16 C17 122(2)
C15 C16 Br2 123.3(18)
C17 C16 Br2 115(2)
C16 C17 C18 122(2)
C13 C18 C17 115.4(17)
O3 C19 C24 122.6(13)
O3 C19 C20 114.8(12)
C24 C19 C20 122.7(12)
N3 C20 C21 129.5(13)
N3 C20 C19 116.1(12)
C21 C20 C19 114.5(12)
C22 C21 C20 121.8(14)
C22 C21 Cl4 116.3(11)
C20 C21 Cl4 121.9(12)
O4 C22 C21 118.8(13)
O4 C22 C23 120.1(13)
C21 C22 C23 121.0(14)
N4 C23 C24 131.3(13)
N4 C23 C22 110.7(13)
C24 C23 C22 118.0(13)
C19 C24 C23 121.0(13)
C19 C24 Cl3 115.0(10)
C23 C24 Cl3 124.0(11)
C26 C25 C30 120(2)
C26 C25 N3 120.8(19)
C30 C25 N3 118.9(18)
C25 C26 C27 123(2)
C28 C27 C26 118(3)
C27 C28 C29 124(3)
C27 C28 Br3 126(3)
C29 C28 Br3 110(3)
C28 C29 C30 116(2)
C25 C30 C29 119(2)
C36 C31 N4 120.3(15)
C36 C31 C32 114.8(17)
N4 C31 C32 124.9(16)
C33 C32 C31 123.9(18)
C32 C33 C34 114.3(17)
C35 C34 C33 123(2)
C35 C34 Br4 130(2)
C33 C34 Br4 107(2)
C34 C35 C36 122(2)
C35 C36 C31 122.4(19)
N5 C37 C38 122.0(14)
C39 C38 C37 120.8(13)
C38 C39 C40 114.8(14)
C38 C39 C44 120.2(14)
C40 C39 C44 125.1(14)
C39 C40 C41 123.8(14)
N5 C41 C40 119.9(13)
N6 C42 C43 121.3(14)
C44 C43 C42 121.2(16)
C43 C44 C45 115.0(15)
C43 C44 C39 122.7(16)
C45 C44 C39 122.2(14)
C44 C45 C46 121.6(14)
N6 C46 C45 121.3(15)
N7 C47 C48 122.5(16)
C47 C48 C49 120.0(16)
C50 C49 C48 117.7(16)
C50 C49 C54 124.0(15)
C48 C49 C54 118.4(14)
C49 C50 C51 120.1(16)
N7 C51 C50 122.1(14)
N8 C52 C53 123.9(15)
C52 C53 C54 118.4(15)
C55 C54 C53 118.7(15)
C55 C54 C49 118.6(15)
C53 C54 C49 122.6(15)
C54 C55 C56 119.7(14)
N8 C56 C55 121.9(15)
C58 C57 C61 111.4(18)
C58 C57 C62 118(3)
C61 C57 C62 130(3)
C58 C57 Ir1 72.5(11)
C61 C57 Ir1 70.1(11)
C62 C57 Ir1 127.5(14)
C57 C58 C63 130(3)
C57 C58 C59 105.6(18)
C63 C58 C59 124(2)
C57 C58 Ir1 70.7(11)
C63 C58 Ir1 128.8(16)
C59 C58 Ir1 69.7(9)
C60 C59 C58 108.6(18)
C60 C59 C64 125(2)
C58 C59 C64 127(2)
C60 C59 Ir1 72.0(10)
C58 C59 Ir1 71.6(10)
C64 C59 Ir1 123.6(13)
C59 C60 C61 111.5(19)
C59 C60 C65 134(3)
C61 C60 C65 115(3)
C59 C60 Ir1 71.3(10)
C61 C60 Ir1 70.5(11)
C65 C60 Ir1 126.4(16)
C60 C61 C57 102.7(18)
C60 C61 C66 131(3)
C57 C61 C66 125(3)
C60 C61 Ir1 71.3(11)
C57 C61 Ir1 70.5(11)
C66 C61 Ir1 130.1(15)
C68 C67 C71 108.0
C68 C67 C72 126.0
C71 C67 C72 126.0
C68 C67 Ir2 69.0(4)
C71 C67 Ir2 72.7(4)
C72 C67 Ir2 123.9(4)
C69 C68 C67 108.0
C69 C68 C73 126.0
C67 C68 C73 126.0
C69 C68 Ir2 71.3(4)
C67 C68 Ir2 72.1(4)
C73 C68 Ir2 122.3(4)
C68 C69 C70 108.0
C68 C69 C74 126.0
C70 C69 C74 126.0
C68 C69 Ir2 69.6(4)
C70 C69 Ir2 72.9(4)
C74 C69 Ir2 123.2(4)
C71 C70 C69 108.0
C71 C70 C75 126.0
C69 C70 C75 126.0
C71 C70 Ir2 71.5(4)
C69 C70 Ir2 68.8(4)
C75 C70 Ir2 125.3(3)
C70 C71 C67 108.0
C70 C71 C76 128(2)
C67 C71 C76 123(2)
C70 C71 Ir2 70.7(4)
C67 C71 Ir2 69.2(4)
C76 C71 Ir2 129.4(14)
C81 C77 C78 108.8(18)
C81 C77 C82 132(3)
C78 C77 C82 119(3)
C81 C77 Ir3 71.4(11)
C78 C77 Ir3 70.9(9)
C82 C77 Ir3 123.6(13)
C77 C78 C79 102.9(17)
C77 C78 C83 132(3)
C79 C78 C83 124(3)
C77 C78 Ir3 69.1(9)
C79 C78 Ir3 69.9(9)
C83 C78 Ir3 120.8(14)
C80 C79 C78 110.6(17)
C80 C79 C84 125(3)
C78 C79 C84 124(3)
C80 C79 Ir3 72.7(9)
C78 C79 Ir3 69.9(9)
C84 C79 Ir3 128.4(12)
C79 C80 C85 130(2)
C79 C80 C81 108.5(19)
C85 C80 C81 121(2)
C79 C80 Ir3 70.9(10)
C85 C80 Ir3 130.2(13)
C81 C80 Ir3 69.5(10)
C77 C81 C80 109.2(19)
C77 C81 C86 119(2)
C80 C81 C86 132(2)
C77 C81 Ir3 70.6(11)
C80 C81 Ir3 72.3(12)
C86 C81 Ir3 127.3(13)
C91 C87 C92 138(2)
C91 C87 C88 99.6(19)
C92 C87 C88 123(2)
C91 C87 Ir4 68.8(10)
C92 C87 Ir4 124.8(15)
C88 C87 Ir4 68.2(9)
C89 C88 C87 111.8(18)
C89 C88 C93 126(2)
C87 C88 C93 122(2)
C89 C88 Ir4 71.3(10)
C87 C88 Ir4 72.5(10)
C93 C88 Ir4 125.7(13)
C88 C89 C90 109.2(18)
C88 C89 C94 122.2(18)
C90 C89 C94 129(2)
C88 C89 Ir4 71.1(10)
C90 C89 Ir4 71.4(10)
C94 C89 Ir4 126.7(12)
C91 C90 C95 131(2)
C91 C90 C89 101.9(18)
C95 C90 C89 126(2)
C91 C90 Ir4 70.3(12)
C95 C90 Ir4 130.6(14)
C89 C90 Ir4 68.5(10)
C90 C91 C87 118(2)
C90 C91 C96 123(3)
C87 C91 C96 120(3)
C90 C91 Ir4 72.8(12)
C87 C91 Ir4 72.4(10)
C96 C91 Ir4 124.7(14)
F1 C97 F2 110(2)
F1 C97 F3 111.5(19)
F2 C97 F3 107.2(19)
F1 C97 S1 112.0(17)
F2 C97 S1 111.1(15)
F3 C97 S1 105.0(17)
F4 C98 F6 109(2)
F4 C98 F5 104.9(19)
F6 C98 F5 111(2)
F4 C98 S2 115.5(18)
F6 C98 S2 110.7(17)
F5 C98 S2 105.6(18)
F7 C99 F8 107.0(13)
F7 C99 F9 104.4(13)
F8 C99 F9 104.5(14)
F7 C99 S3 115.2(15)
F8 C99 S3 109.7(14)
F9 C99 S3 115.2(16)
F10 C100 F12 108.8(15)
F10 C100 F11 109.2(14)
F12 C100 F11 108.8(14)
F10 C100 S4 109.1(12)
F12 C100 S4 107.4(13)
F11 C100 S4 113.4(13)

loop_
_geom_bond_atom_site_label_1
_geom_bond_atom_site_label_2
_geom_bond_distance
Ir1 O1 2.088(8)
Ir1 N1 2.131(12)
Ir1 N5 2.173(10)
Ir1 C61 2.18(2)
Ir1 C59 2.180(15)
Ir1 C57 2.184(18)
Ir1 C60 2.189(16)
Ir1 C58 2.206(18)
Ir2 O2 2.093(10)
Ir2 N2 2.110(13)
Ir2 C68 2.141(9)
Ir2 C69 2.164(10)
Ir2 N7 2.170(11)
Ir2 C67 2.182(11)
Ir2 C70 2.219(10)
Ir2 C71 2.230(12)
Ir3 O3 2.078(9)
Ir3 N3 2.118(10)
Ir3 C77 2.142(16)
Ir3 N6 2.144(9)
Ir3 C81 2.153(19)
Ir3 C78 2.167(15)
Ir3 C79 2.167(14)
Ir3 C80 2.190(17)
Ir4 O4 2.105(9)
Ir4 N4 2.132(12)
Ir4 N8 2.151(11)
Ir4 C88 2.167(16)
Ir4 C89 2.170(16)
Ir4 C91 2.178(17)
Ir4 C90 2.211(19)
Ir4 C87 2.227(17)
N1 C2 1.306(17)
N1 C7 1.399(18)
N2 C5 1.321(17)
N2 C13 1.456(18)
N3 C20 1.277(15)
N3 C25 1.40(2)
N4 C23 1.322(17)
N4 C31 1.392(19)
N5 C37 1.308(15)
N5 C41 1.326(16)
N6 C46 1.273(16)
N6 C42 1.301(17)
N7 C47 1.300(17)
N7 C51 1.356(18)
N8 C56 1.341(16)
N8 C52 1.342(18)
O1 C1 1.249(15)
O2 C4 1.281(16)
O3 C19 1.272(14)
O4 C22 1.312(16)
O5 S1 1.443(13)
O6 S1 1.506(14)
O7 S1 1.398(15)
O8 S2 1.409(16)
O9 S2 1.431(17)
O10 S2 1.509(17)
O11 S3 1.502(19)
O12 S3 1.332(14)
O13 S3 1.40(2)
O14 S4 1.26(2)
O15 S4 1.32(2)
O16 S4 1.445(10)
Br1 C10 1.927(16)
Br2 C16 1.90(2)
Br3 C28 1.90(3)
Br4 C34 1.98(2)
Cl1 C3 1.739(14)
Cl2 C6 1.744(13)
Cl3 C24 1.726(14)
Cl4 C21 1.733(15)
F1 C97 1.28(2)
F2 C97 1.30(2)
F3 C97 1.39(2)
F4 C98 1.340(10)
F5 C98 1.348(10)
F6 C98 1.347(10)
F7 C99 1.319(10)
F8 C99 1.326(10)
F9 C99 1.334(10)
F10 C100 1.328(10)
F11 C100 1.331(10)
F12 C100 1.329(10)
S1 C97 1.79(2)
S2 C98 1.72(3)
S3 C99 1.779(9)
S4 C100 1.771(10)
C1 C6 1.403(18)
C1 C2 1.47(2)
C2 C3 1.41(2)
C3 C4 1.362(19)
C4 C5 1.473(18)
C5 C6 1.408(19)
C7 C8 1.372(19)
C7 C12 1.40(2)
C8 C9 1.36(2)
C9 C10 1.31(2)
C10 C11 1.41(2)
C11 C12 1.40(2)
C13 C18 1.37(2)
C13 C14 1.39(2)
C14 C15 1.38(2)
C15 C16 1.30(3)
C16 C17 1.36(3)
C17 C18 1.40(2)
C19 C24 1.378(18)
C19 C20 1.518(18)
C20 C21 1.441(19)
C21 C22 1.378(19)
C22 C23 1.499(19)
C23 C24 1.394(18)
C25 C26 1.32(2)
C25 C30 1.36(2)
C26 C27 1.46(3)
C27 C28 1.29(3)
C28 C29 1.40(3)
C29 C30 1.51(3)
C31 C36 1.35(2)
C31 C32 1.41(2)
C32 C33 1.34(2)
C33 C34 1.41(3)
C34 C35 1.27(3)
C35 C36 1.31(2)
C37 C38 1.396(18)
C38 C39 1.344(18)
C39 C40 1.359(19)
C39 C44 1.432(19)
C40 C41 1.364(19)
C42 C43 1.40(2)
C43 C44 1.34(2)
C44 C45 1.36(2)
C45 C46 1.41(2)
C47 C48 1.37(2)
C48 C49 1.39(2)
C49 C50 1.329(19)
C49 C54 1.48(2)
C50 C51 1.38(2)
C52 C53 1.35(2)
C53 C54 1.380(18)
C54 C55 1.37(2)
C55 C56 1.37(2)
C57 C58 1.39(3)
C57 C61 1.47(3)
C57 C62 1.54(3)
C58 C63 1.44(2)
C58 C59 1.45(3)
C59 C60 1.37(3)
C59 C64 1.52(2)
C60 C61 1.43(3)
C60 C65 1.49(3)
C61 C66 1.49(3)
C67 C68 1.440(6)
C67 C71 1.440(6)
C67 C72 1.531(6)
C68 C69 1.440(6)
C68 C73 1.531(6)
C69 C70 1.440(6)
C69 C74 1.531(6)
C70 C71 1.440(6)
C70 C75 1.531(6)
C71 C76 1.54(3)
C77 C81 1.40(3)
C77 C78 1.48(3)
C77 C82 1.51(3)
C78 C79 1.49(3)
C78 C83 1.50(3)
C79 C80 1.36(2)
C79 C84 1.54(2)
C80 C85 1.42(3)
C80 C81 1.42(3)
C81 C86 1.53(3)
C87 C91 1.46(3)
C87 C92 1.47(3)
C87 C88 1.48(3)
C88 C89 1.40(2)
C88 C93 1.49(2)
C89 C90 1.50(2)
C89 C94 1.54(2)
C90 C91 1.39(3)
C90 C95 1.42(2)
C91 C96 1.56(3)
